data_4028484
loop_
_publ_author_name
'Khanh Hung Nguyen'
'Sophie Tomasi'
'Myriam Le Roch'
'Lo\"ic Toupet'
'Jacques Renault'
'Philippe Uriac'
'Nicolas Gouault'

_publ_section_title
;
 Gold-Mediated Synthesis and Functionalization of Chiral Halopyridones
;
_journal_name_full 'Journal of Organic Chemistry'
_journal_page_first 7809
_journal_page_last 7815
_journal_paper_doi 10.1021/jo400827b
_journal_volume 78
_journal_year 2013
_chemical_absolute_configuration ad
_chemical_formula_sum 'C23 H24 Br N O3'
_chemical_formula_weight 442.34
_chemical_name_systematic
;
 ?
;
_space_group_IT_number 19
_symmetry_cell_setting orthorhombic
_symmetry_space_group_name_Hall 'P 2ac 2ab'
_symmetry_space_group_name_H-M 'P 21 21 21'
_atom_sites_solution_hydrogens difmap
_atom_sites_solution_primary direct
_atom_sites_solution_secondary difmap
_audit_creation_method SHELXL-97
_cell_angle_alpha 90.00
_cell_angle_beta 90.00
_cell_angle_gamma 90.00
_cell_formula_units_Z 4
_cell_length_a 9.6670(2)
_cell_length_b 11.1719(2)
_cell_length_c 19.3587(4)
_cell_measurement_reflns_used 13961
_cell_measurement_temperature 140(2)
_cell_measurement_theta_max 28.5
_cell_measurement_theta_min 2.78
_cell_volume 2090.72(7)
_computing_cell_refinement 'CrysAlis RED, Oxford Diffraction Ltd.,Version 1.171.35.11'
_computing_data_collection 'CrysAlis CCD, Oxford Diffraction Ltd.,Version 1.171.35.11'
_computing_data_reduction 'CrysAlis RED, Oxford Diffraction Ltd.,Version 1.171.35.11'
_computing_molecular_graphics 'MERCURY 2.4.5(CCDC, 2011)'
_computing_publication_material 'WINGX (Farrugia, 1999)'
_computing_structure_refinement 'SHELXL-97 (Sheldrick, 1997)'
_computing_structure_solution 'SIR-97_(Altomare & al., 1999)'
_diffrn_ambient_temperature 140(2)
_diffrn_detector_area_resol_mean 16.1852
_diffrn_measured_fraction_theta_full 0.999
_diffrn_measured_fraction_theta_max 0.999
_diffrn_measurement_device_type 'CCD Saphire 3 Xcalibur'
_diffrn_measurement_method 'omega scan'
_diffrn_radiation_monochromator graphite
_diffrn_radiation_source 'fine-focus sealed tube'
_diffrn_radiation_type MoK\a
_diffrn_radiation_wavelength 0.71073
_diffrn_reflns_av_R_equivalents 0.0570
_diffrn_reflns_av_sigmaI/netI 0.0571
_diffrn_reflns_limit_h_max 12
_diffrn_reflns_limit_h_min -12
_diffrn_reflns_limit_k_max 14
_diffrn_reflns_limit_k_min -14
_diffrn_reflns_limit_l_max 24
_diffrn_reflns_limit_l_min -24
_diffrn_reflns_number 31686
_diffrn_reflns_theta_full 27.00
_diffrn_reflns_theta_max 27.00
_diffrn_reflns_theta_min 2.78
_exptl_absorpt_coefficient_mu 1.989
_exptl_absorpt_correction_T_max 0.76257
_exptl_absorpt_correction_T_min 0.62451
_exptl_absorpt_correction_type analytical
_exptl_absorpt_process_details 'Alcock(1970) crystallographic computing,p271'
_exptl_crystal_colour yellow
_exptl_crystal_density_diffrn 1.405
_exptl_crystal_description prism
_exptl_crystal_F_000 912
_exptl_crystal_size_max 0.337
_exptl_crystal_size_mid 0.204
_exptl_crystal_size_min 0.066
_refine_diff_density_max 0.743
_refine_diff_density_min -0.317
_refine_diff_density_rms 0.049
_refine_ls_abs_structure_details 'Flack H D (1983), Acta Cryst. A39, 876-881'
_refine_ls_abs_structure_Flack -0.014(6)
_refine_ls_extinction_method none
_refine_ls_goodness_of_fit_ref 0.826
_refine_ls_hydrogen_treatment constr
_refine_ls_matrix_type full
_refine_ls_number_parameters 253
_refine_ls_number_reflns 4562
_refine_ls_number_restraints 0
_refine_ls_restrained_S_all 0.826
_refine_ls_R_factor_all 0.0382
_refine_ls_R_factor_gt 0.0274
_refine_ls_shift/su_max 0.002
_refine_ls_shift/su_mean 0.000
_refine_ls_structure_factor_coef Fsqd
_refine_ls_weighting_details 'calc w=1/[\s^2^(Fo^2^)+(0.0239P)^2^+0.0000P] where P=(Fo^2^+2Fc^2^)/3'
_refine_ls_weighting_scheme calc
_refine_ls_wR_factor_gt 0.0461
_refine_ls_wR_factor_ref 0.0473
_reflns_number_gt 3737
_reflns_number_total 4562
_reflns_threshold_expression >2sigma(I)
_cod_data_source_file jo400827b_si_001.cif
_cod_data_source_block h224
_cod_database_code 4028484

loop_
_symmetry_equiv_pos_as_xyz
'x, y, z'
'-x+1/2, -y, z+1/2'
'x+1/2, -y+1/2, -z'
'-x, y+1/2, -z+1/2'

loop_
_atom_site_label
_atom_site_type_symbol
_atom_site_fract_x
_atom_site_fract_y
_atom_site_fract_z
_atom_site_U_iso_or_equiv
_atom_site_adp_type
_atom_site_occupancy
_atom_site_symmetry_multiplicity
_atom_site_calc_flag
_atom_site_refinement_flags
Br1 Br 0.54956(2) 0.763742(17) 0.965877(12) 0.02769(7) Uani 1 1 d .
O1 O 0.37431(17) 0.94739(14) 0.89573(9) 0.0371(4) Uani 1 1 d .
O2 O 0.14291(15) 1.00205(13) 1.18624(8) 0.0256(4) Uani 1 1 d .
O3 O 0.21003(13) 0.80843(12) 1.17299(8) 0.0198(3) Uani 1 1 d .
N1 N 0.29473(17) 0.94804(14) 1.10148(10) 0.0192(4) Uani 1 1 d .
C1 C 0.2704(2) 1.05870(18) 1.06231(12) 0.0204(6) Uani 1 1 d .
H1 H 0.1875 1.0993 1.0824 0.025 Uiso 1 1 calc R
C2 C 0.2374(2) 1.02632(19) 0.98780(12) 0.0230(6) Uani 1 1 d .
H2A H 0.1459 0.9866 0.9860 0.028 Uiso 1 1 calc R
H2B H 0.2319 1.1005 0.9600 0.028 Uiso 1 1 calc R
C3 C 0.3448(2) 0.94428(18) 0.95654(14) 0.0230(5) Uani 1 1 d .
C4 C 0.4130(2) 0.86292(18) 1.00593(12) 0.0201(5) Uani 1 1 d .
C5 C 0.3894(2) 0.86392(18) 1.07450(12) 0.0174(5) Uani 1 1 d .
C6 C 0.4723(2) 0.79606(17) 1.12585(12) 0.0207(5) Uani 1 1 d .
C7 C 0.5440(3) 0.85916(19) 1.17583(13) 0.0281(6) Uani 1 1 d .
H7 H 0.5360 0.9438 1.1780 0.034 Uiso 1 1 calc R
C8 C 0.6272(3) 0.7998(2) 1.22259(15) 0.0390(7) Uani 1 1 d .
H8 H 0.6772 0.8436 1.2564 0.047 Uiso 1 1 calc R
C9 C 0.6376(3) 0.6764(3) 1.22015(15) 0.0408(8) Uani 1 1 d .
H9 H 0.6951 0.6353 1.2521 0.049 Uiso 1 1 calc R
C10 C 0.5638(3) 0.6131(2) 1.17099(15) 0.0365(7) Uani 1 1 d .
H10 H 0.5696 0.5282 1.1698 0.044 Uiso 1 1 calc R
C11 C 0.4825(2) 0.67154(19) 1.12405(13) 0.0258(6) Uani 1 1 d .
H11 H 0.4329 0.6274 1.0902 0.031 Uiso 1 1 calc R
C12 C 0.3945(2) 1.14419(17) 1.06935(12) 0.0219(5) Uani 1 1 d .
H12A H 0.4183 1.1534 1.1188 0.026 Uiso 1 1 calc R
H12B H 0.4755 1.1094 1.0454 0.026 Uiso 1 1 calc R
C13 C 0.36240(18) 1.26560(17) 1.03885(12) 0.0202(4) Uani 1 1 d .
C14 C 0.4170(2) 1.30219(18) 0.97631(12) 0.0252(5) Uani 1 1 d .
H14 H 0.4799 1.2514 0.9526 0.030 Uiso 1 1 calc R
C15 C 0.3816(2) 1.41183(19) 0.94743(13) 0.0278(6) Uani 1 1 d .
H15 H 0.4209 1.4361 0.9047 0.033 Uiso 1 1 calc R
C16 C 0.2893(3) 1.4851(2) 0.98118(14) 0.0303(7) Uani 1 1 d .
H16 H 0.2633 1.5595 0.9613 0.036 Uiso 1 1 calc R
C17 C 0.2343(2) 1.45039(18) 1.04392(15) 0.0303(6) Uani 1 1 d .
H17 H 0.1715 1.5014 1.0675 0.036 Uiso 1 1 calc R
C18 C 0.2704(2) 1.34208(19) 1.07216(13) 0.0262(6) Uani 1 1 d .
H18 H 0.2319 1.3189 1.1153 0.031 Uiso 1 1 calc R
C19 C 0.2091(2) 0.92516(18) 1.15846(12) 0.0186(5) Uani 1 1 d .
C20 C 0.14890(19) 0.7615(2) 1.23839(10) 0.0228(5) Uani 1 1 d .
C21 C -0.0036(2) 0.7890(2) 1.24212(15) 0.0413(7) Uani 1 1 d .
H21A H -0.0168 0.8754 1.2475 0.062 Uiso 1 1 calc R
H21B H -0.0444 0.7473 1.2818 0.062 Uiso 1 1 calc R
H21C H -0.0489 0.7620 1.1996 0.062 Uiso 1 1 calc R
C22 C 0.2312(3) 0.8114(2) 1.29857(13) 0.0396(7) Uani 1 1 d .
H22A H 0.3290 0.7905 1.2930 0.059 Uiso 1 1 calc R
H22B H 0.1964 0.7774 1.3419 0.059 Uiso 1 1 calc R
H22C H 0.2214 0.8987 1.2997 0.059 Uiso 1 1 calc R
C23 C 0.1717(3) 0.62800(19) 1.23075(13) 0.0340(6) Uani 1 1 d .
H23A H 0.2712 0.6115 1.2282 0.051 Uiso 1 1 calc R
H23B H 0.1266 0.5998 1.1884 0.051 Uiso 1 1 calc R
H23C H 0.1322 0.5864 1.2707 0.051 Uiso 1 1 calc R

loop_
_atom_site_aniso_label
_atom_site_aniso_U_11
_atom_site_aniso_U_22
_atom_site_aniso_U_33
_atom_site_aniso_U_23
_atom_site_aniso_U_13
_atom_site_aniso_U_12
Br1 0.03340(11) 0.01950(10) 0.03016(12) -0.00103(11) 0.01054(11) 0.00343(11)
O1 0.0476(11) 0.0402(10) 0.0235(11) 0.0024(9) 0.0026(9) 0.0092(8)
O2 0.0281(9) 0.0213(8) 0.0275(10) -0.0041(7) 0.0063(8) 0.0041(7)
O3 0.0226(8) 0.0157(7) 0.0210(9) -0.0004(6) 0.0041(7) -0.0017(6)
N1 0.0212(10) 0.0154(9) 0.0211(11) 0.0006(8) -0.0003(9) 0.0025(8)
C1 0.0208(13) 0.0160(11) 0.0245(15) 0.0052(10) 0.0005(11) 0.0033(10)
C2 0.0250(14) 0.0161(11) 0.0281(17) 0.0062(10) -0.0059(11) -0.0035(10)
C3 0.0260(12) 0.0201(11) 0.0229(16) -0.0012(12) -0.0035(12) -0.0053(9)
C4 0.0217(13) 0.0132(10) 0.0254(14) -0.0019(9) 0.0030(10) -0.0009(9)
C5 0.0131(11) 0.0155(11) 0.0237(15) 0.0020(10) 0.0019(10) -0.0022(9)
C6 0.0181(12) 0.0219(11) 0.0222(14) 0.0029(9) 0.0041(11) 0.0022(10)
C7 0.0222(12) 0.0301(12) 0.0319(17) 0.0028(11) -0.0011(14) 0.0025(13)
C8 0.0279(15) 0.0514(18) 0.0377(19) 0.0049(14) -0.0075(14) 0.0020(13)
C9 0.0317(16) 0.0599(19) 0.031(2) 0.0210(16) 0.0036(14) 0.0173(15)
C10 0.0342(16) 0.0312(13) 0.044(2) 0.0159(13) 0.0095(16) 0.0138(13)
C11 0.0269(15) 0.0213(12) 0.0292(17) 0.0042(10) 0.0063(12) 0.0038(10)
C12 0.0234(12) 0.0179(11) 0.0245(14) -0.0016(10) -0.0015(10) 0.0001(9)
C13 0.0182(9) 0.0171(9) 0.0254(12) -0.0027(13) -0.0056(10) -0.0023(9)
C14 0.0245(12) 0.0227(10) 0.0284(15) -0.0015(11) 0.0002(10) -0.0033(9)
C15 0.0306(13) 0.0286(13) 0.0243(16) 0.0054(11) -0.0016(11) -0.0086(11)
C16 0.0364(16) 0.0184(11) 0.0359(19) 0.0027(11) -0.0129(14) -0.0025(11)
C17 0.0302(14) 0.0200(11) 0.041(2) -0.0068(12) -0.0018(13) 0.0041(10)
C18 0.0319(14) 0.0211(12) 0.0256(15) -0.0016(10) 0.0010(11) -0.0018(10)
C19 0.0156(11) 0.0221(12) 0.0180(14) -0.0029(10) -0.0046(10) -0.0038(10)
C20 0.0275(11) 0.0229(12) 0.0182(12) 0.0010(12) 0.0072(9) -0.0058(11)
C21 0.0332(13) 0.0380(16) 0.0528(19) 0.0098(14) 0.0190(12) -0.0007(11)
C22 0.0604(17) 0.0362(14) 0.0221(15) -0.0013(12) 0.0003(13) -0.0172(14)
C23 0.0472(16) 0.0257(13) 0.0290(17) 0.0050(12) 0.0113(13) -0.0043(12)

loop_
_atom_type_symbol
_atom_type_description
_atom_type_scat_dispersion_real
_atom_type_scat_dispersion_imag
_atom_type_scat_source
C C 0.0033 0.0016 'International Tables Vol C Tables 4.2.6.8 and 6.1.1.4'
H H 0.0000 0.0000 'International Tables Vol C Tables 4.2.6.8 and 6.1.1.4'
N N 0.0061 0.0033 'International Tables Vol C Tables 4.2.6.8 and 6.1.1.4'
O O 0.0106 0.0060 'International Tables Vol C Tables 4.2.6.8 and 6.1.1.4'
Br Br -0.2901 2.4595 'International Tables Vol C Tables 4.2.6.8 and 6.1.1.4'

loop_
_geom_angle_atom_site_label_1
_geom_angle_atom_site_label_2
_geom_angle_atom_site_label_3
_geom_angle
C19 O3 C20 121.33(17)
C19 N1 C5 123.51(17)
C19 N1 C1 117.71(17)
C5 N1 C1 118.22(18)
N1 C1 C2 108.83(18)
N1 C1 C12 110.62(18)
C2 C1 C12 113.27(18)
N1 C1 H1 108.0
C2 C1 H1 108.0
C12 C1 H1 108.0
C3 C2 C1 112.3(2)
C3 C2 H2A 109.1
C1 C2 H2A 109.1
C3 C2 H2B 109.1
C1 C2 H2B 109.1
H2A C2 H2B 107.9
O1 C3 C4 122.8(2)
O1 C3 C2 122.2(2)
C4 C3 C2 114.9(2)
C5 C4 C3 123.9(2)
C5 C4 Br1 121.83(17)
C3 C4 Br1 114.06(17)
C4 C5 N1 118.7(2)
C4 C5 C6 124.4(2)
N1 C5 C6 116.2(2)
C7 C6 C11 119.4(2)
C7 C6 C5 118.59(18)
C11 C6 C5 122.0(2)
C6 C7 C8 120.4(2)
C6 C7 H7 119.8
C8 C7 H7 119.8
C9 C8 C7 119.9(3)
C9 C8 H8 120.0
C7 C8 H8 120.0
C8 C9 C10 119.7(3)
C8 C9 H9 120.2
C10 C9 H9 120.2
C11 C10 C9 120.6(2)
C11 C10 H10 119.7
C9 C10 H10 119.7
C10 C11 C6 120.0(3)
C10 C11 H11 120.0
C6 C11 H11 120.0
C13 C12 C1 111.27(17)
C13 C12 H12A 109.4
C1 C12 H12A 109.4
C13 C12 H12B 109.4
C1 C12 H12B 109.4
H12A C12 H12B 108.0
C14 C13 C18 117.91(19)
C14 C13 C12 121.96(19)
C18 C13 C12 120.1(2)
C13 C14 C15 121.3(2)
C13 C14 H14 119.4
C15 C14 H14 119.4
C16 C15 C14 119.5(2)
C16 C15 H15 120.2
C14 C15 H15 120.2
C15 C16 C17 120.0(2)
C15 C16 H16 120.0
C17 C16 H16 120.0
C18 C17 C16 120.0(2)
C18 C17 H17 120.0
C16 C17 H17 120.0
C17 C18 C13 121.3(2)
C17 C18 H18 119.4
C13 C18 H18 119.4
O2 C19 O3 127.6(2)
O2 C19 N1 122.50(19)
O3 C19 N1 109.88(18)
O3 C20 C21 110.87(18)
O3 C20 C23 101.87(16)
C21 C20 C23 110.4(2)
O3 C20 C22 108.32(17)
C21 C20 C22 113.6(2)
C23 C20 C22 111.1(2)
C20 C21 H21A 109.5
C20 C21 H21B 109.5
H21A C21 H21B 109.5
C20 C21 H21C 109.5
H21A C21 H21C 109.5
H21B C21 H21C 109.5
C20 C22 H22A 109.5
C20 C22 H22B 109.5
H22A C22 H22B 109.5
C20 C22 H22C 109.5
H22A C22 H22C 109.5
H22B C22 H22C 109.5
C20 C23 H23A 109.5
C20 C23 H23B 109.5
H23A C23 H23B 109.5
C20 C23 H23C 109.5
H23A C23 H23C 109.5
H23B C23 H23C 109.5

loop_
_geom_bond_atom_site_label_1
_geom_bond_atom_site_label_2
_geom_bond_distance
Br1 C4 1.890(2)
O1 C3 1.212(3)
O2 C19 1.199(2)
O3 C19 1.334(2)
O3 C20 1.492(2)
N1 C19 1.403(3)
N1 C5 1.412(3)
N1 C1 1.469(3)
C1 C2 1.521(3)
C1 C12 1.539(3)
C1 H1 1.0000
C2 C3 1.511(3)
C2 H2A 0.9900
C2 H2B 0.9900
C3 C4 1.475(3)
C4 C5 1.347(3)
C5 C6 1.485(3)
C6 C7 1.383(3)
C6 C11 1.395(3)
C7 C8 1.380(3)
C7 H7 0.9500
C8 C9 1.383(3)
C8 H8 0.9500
C9 C10 1.384(4)
C9 H9 0.9500
C10 C11 1.367(3)
C10 H10 0.9500
C11 H11 0.9500
C12 C13 1.511(3)
C12 H12A 0.9900
C12 H12B 0.9900
C13 C14 1.382(3)
C13 C18 1.391(3)
C14 C15 1.389(3)
C14 H14 0.9500
C15 C16 1.376(3)
C15 H15 0.9500
C16 C17 1.381(4)
C16 H16 0.9500
C17 C18 1.373(3)
C17 H17 0.9500
C18 H18 0.9500
C20 C21 1.508(3)
C20 C23 1.514(3)
C20 C22 1.517(3)
C21 H21A 0.9800
C21 H21B 0.9800
C21 H21C 0.9800
C22 H22A 0.9800
C22 H22B 0.9800
C22 H22C 0.9800
C23 H23A 0.9800
C23 H23B 0.9800
C23 H23C 0.9800

loop_
_geom_torsion_atom_site_label_1
_geom_torsion_atom_site_label_2
_geom_torsion_atom_site_label_3
_geom_torsion_atom_site_label_4
_geom_torsion
C19 N1 C1 C2 -120.8(2)
C5 N1 C1 C2 50.9(2)
C19 N1 C1 C12 114.2(2)
C5 N1 C1 C12 -74.1(2)
N1 C1 C2 C3 -52.2(2)
C12 C1 C2 C3 71.2(2)
C1 C2 C3 O1 -147.8(2)
C1 C2 C3 C4 30.6(3)
O1 C3 C4 C5 174.9(2)
C2 C3 C4 C5 -3.5(3)
O1 C3 C4 Br1 -0.3(3)
C2 C3 C4 Br1 -178.71(15)
C3 C4 C5 N1 -0.5(3)
Br1 C4 C5 N1 174.30(13)
C3 C4 C5 C6 -170.18(19)
Br1 C4 C5 C6 4.6(3)
C19 N1 C5 C4 146.3(2)
C1 N1 C5 C4 -24.9(3)
C19 N1 C5 C6 -43.2(3)
C1 N1 C5 C6 145.63(19)
C4 C5 C6 C7 117.8(3)
N1 C5 C6 C7 -52.1(3)
C4 C5 C6 C11 -60.5(3)
N1 C5 C6 C11 129.6(2)
C11 C6 C7 C8 1.3(4)
C5 C6 C7 C8 -177.1(2)
C6 C7 C8 C9 -0.9(4)
C7 C8 C9 C10 -0.4(5)
C8 C9 C10 C11 1.1(4)
C9 C10 C11 C6 -0.6(4)
C7 C6 C11 C10 -0.6(4)
C5 C6 C11 C10 177.8(2)
N1 C1 C12 C13 -171.15(18)
C2 C1 C12 C13 66.4(2)
C1 C12 C13 C14 -105.5(2)
C1 C12 C13 C18 71.4(3)
C18 C13 C14 C15 0.1(3)
C12 C13 C14 C15 177.04(18)
C13 C14 C15 C16 -0.8(3)
C14 C15 C16 C17 1.1(3)
C15 C16 C17 C18 -0.8(4)
C16 C17 C18 C13 0.2(4)
C14 C13 C18 C17 0.2(3)
C12 C13 C18 C17 -176.8(2)
C20 O3 C19 O2 -14.1(3)
C20 O3 C19 N1 168.84(15)
C5 N1 C19 O2 169.9(2)
C1 N1 C19 O2 -18.8(3)
C5 N1 C19 O3 -12.8(3)
C1 N1 C19 O3 158.44(17)
C19 O3 C20 C21 61.5(2)
C19 O3 C20 C23 178.93(18)
C19 O3 C20 C22 -63.8(2)
